data_4346743
loop_
_publ_author_name
'Barrios, Leon\'i A'
'Bartual-Murgui, Carlos'
'Peyrecave-Lleix\`a, Eug\`enia'
'Le Guennic, Boris'
'Teat, Simon J.'
'Roubeau, Olivier'
'Arom\'i, Guillem'

_publ_section_title
;
 Homoleptic versus Heteroleptic Formation of Mononuclear Fe(II) Complexes
 with Tris-Imine Ligands.
;
_journal_issue 9
_journal_name_full 'Inorganic chemistry'
_journal_page_first 4110
_journal_page_last 4116
_journal_paper_doi 10.1021/acs.inorgchem.5b02058
_journal_volume 55
_journal_year 2016
_chemical_formula_moiety 'C38 H27 Cl Fe N8 O2, 2(Cl O4), C3 H6 O'
_chemical_formula_sum 'C41 H33 Cl3 Fe N8 O11'
_chemical_formula_weight 975.95
_space_group_crystal_system monoclinic
_space_group_IT_number 4
_space_group_name_Hall 'P 2yb'
_space_group_name_H-M_alt 'P 1 21 1'
_atom_sites_solution_hydrogens mixed
_audit_creation_method SHELXL-2014
_cell_angle_alpha 90
_cell_angle_beta 103.080(3)
_cell_angle_gamma 90
_cell_formula_units_Z 2
_cell_length_a 8.6059(4)
_cell_length_b 23.0910(9)
_cell_length_c 10.8988(4)
_cell_measurement_reflns_used 8210
_cell_measurement_temperature 350(2)
_cell_measurement_theta_max 24.99
_cell_measurement_theta_min 2.64
_cell_volume 2109.61(15)
_computing_cell_refinement 'Bruker SAINT'
_computing_data_collection 'Bruker APEX 2'
_computing_data_reduction 'Bruker SAINT'
_computing_structure_refinement 'SHELXL-2014 (Sheldrick, 2014)'
_computing_structure_solution 'SHELXT (Sheldrick, 2014)'
_diffrn_ambient_temperature 350(2)
_diffrn_detector_area_resol_mean 10.42
_diffrn_measured_fraction_theta_full 0.997
_diffrn_measured_fraction_theta_max 0.993
_diffrn_measurement_device_type 'Bruker D8 with PHOTON 100 detector'
_diffrn_measurement_method 'shutterless /f and /w scans'
_diffrn_radiation_monochromator 'silicon 111'
_diffrn_radiation_source 'Advanced Light Source station 11.3.1'
_diffrn_radiation_type synchrotron
_diffrn_radiation_wavelength 0.7749
_diffrn_reflns_av_R_equivalents 0.0606
_diffrn_reflns_av_unetI/netI 0.0551
_diffrn_reflns_Laue_measured_fraction_full 0.997
_diffrn_reflns_Laue_measured_fraction_max 0.993
_diffrn_reflns_limit_h_max 9
_diffrn_reflns_limit_h_min -9
_diffrn_reflns_limit_k_max 24
_diffrn_reflns_limit_k_min -24
_diffrn_reflns_limit_l_max 11
_diffrn_reflns_limit_l_min -11
_diffrn_reflns_number 19487
_diffrn_reflns_point_group_measured_fraction_full 0.993
_diffrn_reflns_point_group_measured_fraction_max 0.986
_diffrn_reflns_theta_full 23.800
_diffrn_reflns_theta_max 24.193
_diffrn_reflns_theta_min 2.302
_exptl_absorpt_coefficient_mu 0.778
_exptl_absorpt_correction_T_max 0.745
_exptl_absorpt_correction_T_min 0.645
_exptl_absorpt_correction_type multi-scan
_exptl_absorpt_process_details SADABS-2014/4
_exptl_crystal_colour 'dark red'
_exptl_crystal_density_diffrn 1.536
_exptl_crystal_description block
_exptl_crystal_F_000 1000
_exptl_crystal_size_max 0.110
_exptl_crystal_size_mid 0.030
_exptl_crystal_size_min 0.010
_refine_diff_density_max 0.368
_refine_diff_density_min -0.315
_refine_diff_density_rms 0.051
_refine_ls_abs_structure_details
;
 Flack x determined using 1690 quotients [(I+)-(I-)]/[(I+)+(I-)]
 (Parsons, Flack and Wagner, Acta Cryst. B69 (2013) 249-259).
;
_refine_ls_abs_structure_Flack 0.049(9)
_refine_ls_extinction_method none
_refine_ls_goodness_of_fit_ref 1.000
_refine_ls_hydrogen_treatment mixed
_refine_ls_matrix_type full
_refine_ls_number_parameters 588
_refine_ls_number_reflns 5149
_refine_ls_number_restraints 120
_refine_ls_restrained_S_all 1.102
_refine_ls_R_factor_all 0.0670
_refine_ls_R_factor_gt 0.0479
_refine_ls_shift/su_max 0.000
_refine_ls_shift/su_mean 0.000
_refine_ls_structure_factor_coef Fsqd
_refine_ls_weighting_details 'w=1/[\s^2^(Fo^2^)+(0.0815P)^2^] where P=(Fo^2^+2Fc^2^)/3'
_refine_ls_weighting_scheme calc
_refine_ls_wR_factor_gt 0.1156
_refine_ls_wR_factor_ref 0.1262
_reflns_Friedel_coverage 0.927
_reflns_Friedel_fraction_full 0.989
_reflns_Friedel_fraction_max 0.979
_reflns_number_gt 4131
_reflns_number_total 5149
_reflns_threshold_expression 'I > 2\s(I)'
_cod_data_source_file ic5b02058_si_011.cif
_cod_data_source_block cb45_350_a
_cod_original_sg_symbol_H-M 'P 21'
_cod_database_code 4346743
_shelx_space_group_comment
;
The symmetry employed for this shelxl refinement is uniquely defined
by the following loop, which should always be used as a source of
symmetry information in preference to the above space-group names.
They are only intended as comments.
;
_shelx_estimated_absorpt_t_min 0.924
_shelx_estimated_absorpt_t_max 0.993
_shelxl_version_number 2014-3

loop_
_space_group_symop_operation_xyz
'x, y, z'
'-x, y+1/2, -z'

loop_
_atom_site_label
_atom_site_type_symbol
_atom_site_fract_x
_atom_site_fract_y
_atom_site_fract_z
_atom_site_U_iso_or_equiv
_atom_site_adp_type
_atom_site_occupancy
_atom_site_site_symmetry_order
_atom_site_calc_flag
_atom_site_refinement_flags_posn
_atom_site_refinement_flags_adp
Fe1 Fe 0.70811(13) 0.04121(5) 0.95861(10) 0.0403(4) Uani 1 1 d . .
Cl1 Cl 0.9797(4) 0.18544(15) 1.4539(3) 0.0959(11) Uani 1 1 d . .
O1 O 0.5803(12) 0.2691(3) 0.9392(7) 0.091(3) Uani 1 1 d D .
H1 H 0.616(17) 0.299(4) 0.989(12) 0.136 Uiso 1 1 d D U
O2 O 1.1349(12) -0.0910(4) 1.2911(11) 0.122(4) Uani 1 1 d D .
H2 H 1.045(16) -0.080(10) 1.32(2) 0.184 Uiso 1 1 d D U
N1 N 0.5703(8) 0.1622(3) 0.8612(6) 0.0438(18) Uani 1 1 d . .
H1A H 0.6056 0.1824 0.9280 0.066 Uiso 1 1 calc R U
N2 N 0.5940(8) 0.1044(3) 0.8528(7) 0.0437(18) Uani 1 1 d . .
N3 N 0.6215(9) 0.0003(3) 0.8049(6) 0.0415(18) Uani 1 1 d . .
N4 N 0.7900(9) -0.0383(3) 1.0027(7) 0.0468(19) Uani 1 1 d . .
N5 N 0.8863(10) -0.0671(3) 1.1002(7) 0.053(2) Uani 1 1 d D .
H5B H 0.941(12) -0.049(5) 1.172(6) 0.080 Uiso 1 1 d D U
N7 N 0.9125(8) 0.0672(3) 0.9228(6) 0.0448(18) Uani 1 1 d . .
N8 N 0.7876(8) 0.0846(3) 1.1051(6) 0.0388(17) Uani 1 1 d . .
N9 N 0.5353(8) 0.0277(3) 1.0478(6) 0.0426(18) Uani 1 1 d . .
C1 C 0.4881(15) 0.2862(4) 0.8280(11) 0.069(3) Uani 1 1 d . .
C2 C 0.4454(16) 0.3448(5) 0.8063(13) 0.079(3) Uani 1 1 d . .
H2A H 0.4799 0.3725 0.8685 0.095 Uiso 1 1 calc R U
C3 C 0.3516(17) 0.3603(6) 0.6916(14) 0.088(4) Uani 1 1 d . .
H3A H 0.3208 0.3987 0.6769 0.106 Uiso 1 1 calc R U
C4 C 0.3033(15) 0.3206(6) 0.5996(13) 0.087(4) Uani 1 1 d . .
H4A H 0.2407 0.3318 0.5220 0.104 Uiso 1 1 calc R U
C5 C 0.3469(13) 0.2644(5) 0.6213(10) 0.069(3) Uani 1 1 d . .
H5A H 0.3123 0.2375 0.5575 0.083 Uiso 1 1 calc R U
C6 C 0.4404(12) 0.2457(4) 0.7340(9) 0.053(2) Uani 1 1 d . .
C7 C 0.4845(10) 0.1841(4) 0.7518(8) 0.046(2) Uani 1 1 d . .
C8 C 0.4520(11) 0.1390(4) 0.6683(8) 0.049(2) Uani 1 1 d . .
H8A H 0.3956 0.1407 0.5848 0.058 Uiso 1 1 calc R U
C9 C 0.5209(10) 0.0899(4) 0.7343(7) 0.042(2) Uani 1 1 d . .
C10 C 0.5348(10) 0.0295(4) 0.7033(8) 0.049(2) Uani 1 1 d . .
C11 C 0.4686(13) 0.0011(5) 0.5920(9) 0.066(3) Uani 1 1 d . .
H11A H 0.4021 0.0204 0.5256 0.079 Uiso 1 1 calc R U
C12 C 0.5041(16) -0.0570(5) 0.5821(11) 0.079(3) Uani 1 1 d . .
H12A H 0.4690 -0.0761 0.5058 0.095 Uiso 1 1 calc R U
C13 C 0.5930(13) -0.0871(5) 0.6868(10) 0.069(3) Uani 1 1 d . .
H13A H 0.6132 -0.1265 0.6814 0.083 Uiso 1 1 calc R U
C14 C 0.6490(11) -0.0575(4) 0.7964(8) 0.050(2) Uani 1 1 d . .
C15 C 0.7467(11) -0.0782(4) 0.9115(8) 0.050(2) Uani 1 1 d . .
C16 C 0.8127(13) -0.1319(4) 0.9537(10) 0.063(3) Uani 1 1 d . .
H16A H 0.7990 -0.1663 0.9084 0.076 Uiso 1 1 calc R U
C17 C 0.9018(12) -0.1244(4) 1.0748(9) 0.055(2) Uani 1 1 d . .
C18 C 0.9962(12) -0.1652(4) 1.1620(10) 0.053(2) Uani 1 1 d . .
C19 C 0.9761(17) -0.2244(5) 1.1379(13) 0.089(4) Uani 1 1 d . .
H19A H 0.9008 -0.2377 1.0685 0.107 Uiso 1 1 calc R U
C20 C 1.072(2) -0.2637(6) 1.2209(15) 0.102(4) Uani 1 1 d . .
H20A H 1.0607 -0.3031 1.2041 0.123 Uiso 1 1 calc R U
C21 C 1.1790(15) -0.2465(6) 1.3220(13) 0.080(3) Uani 1 1 d . .
H21A H 1.2394 -0.2738 1.3747 0.096 Uiso 1 1 calc R U
C22 C 1.2012(14) -0.1881(6) 1.3497(11) 0.083(3) Uani 1 1 d . .
H22A H 1.2743 -0.1755 1.4211 0.099 Uiso 1 1 calc R U
C23 C 1.1102(15) -0.1496(5) 1.2666(13) 0.076(3) Uani 1 1 d . .
C24 C 0.9657(12) 0.0574(4) 0.8174(8) 0.056(3) Uani 1 1 d . .
H24A H 0.9040 0.0346 0.7545 0.067 Uiso 1 1 calc R U
C25 C 1.1061(13) 0.0795(5) 0.7982(10) 0.070(3) Uani 1 1 d . .
H25A H 1.1395 0.0717 0.7245 0.083 Uiso 1 1 calc R U
C26 C 1.1966(13) 0.1138(5) 0.8915(11) 0.070(3) Uani 1 1 d . .
H26A H 1.2924 0.1296 0.8816 0.084 Uiso 1 1 calc R U
C27 C 1.1430(12) 0.1241(4) 0.9992(9) 0.057(3) Uani 1 1 d . .
H27A H 1.2033 0.1468 1.0630 0.069 Uiso 1 1 calc R U
C28 C 1.0024(10) 0.1012(4) 1.0126(8) 0.041(2) Uani 1 1 d . .
C29 C 0.9318(10) 0.1108(4) 1.1198(7) 0.039(2) Uani 1 1 d . .
C30 C 0.9948(13) 0.1425(4) 1.2292(9) 0.060(3) Uani 1 1 d . .
H30A H 1.0951 0.1595 1.2422 0.071 Uiso 1 1 calc R U
C31 C 0.9020(14) 0.1475(5) 1.3178(9) 0.060(3) Uani 1 1 d . .
C32 C 0.7573(13) 0.1222(5) 1.3007(9) 0.059(3) Uani 1 1 d . .
H32A H 0.6965 0.1264 1.3606 0.071 Uiso 1 1 calc R U
C33 C 0.7003(10) 0.0898(4) 1.1928(8) 0.045(2) Uani 1 1 d . .
C34 C 0.5542(11) 0.0555(4) 1.1601(8) 0.048(2) Uani 1 1 d . .
C35 C 0.4460(12) 0.0499(5) 1.2354(8) 0.062(3) Uani 1 1 d . .
H35A H 0.4593 0.0706 1.3101 0.075 Uiso 1 1 calc R U
C36 C 0.3192(15) 0.0134(5) 1.1988(12) 0.075(3) Uani 1 1 d . .
H36A H 0.2461 0.0087 1.2491 0.090 Uiso 1 1 calc R U
C37 C 0.3002(13) -0.0160(5) 1.0883(11) 0.069(3) Uani 1 1 d . .
H37A H 0.2148 -0.0412 1.0630 0.083 Uiso 1 1 calc R U
C38 C 0.4096(12) -0.0080(4) 1.0131(9) 0.057(3) Uani 1 1 d . .
H38A H 0.3953 -0.0278 0.9370 0.069 Uiso 1 1 calc R U
Cl2 Cl 0.4224(4) 0.22840(13) 0.2781(3) 0.0816(8) Uani 1 1 d . U
O3 O 0.4513(15) 0.2091(6) 0.1664(9) 0.139(3) Uani 1 1 d . U
O4 O 0.2797(13) 0.2581(5) 0.2593(13) 0.150(4) Uani 1 1 d . U
O5 O 0.5440(14) 0.2639(6) 0.3399(12) 0.159(4) Uani 1 1 d . U
O6 O 0.4034(13) 0.1789(4) 0.3510(10) 0.122(3) Uani 1 1 d . U
Cl3 Cl 0.9697(6) -0.00099(18) 1.4557(3) 0.1171(14) Uani 1 1 d . U
O7 O 0.9165(15) 0.0004(5) 1.3265(8) 0.133(4) Uani 1 1 d . U
O8 O 1.0887(19) 0.0410(9) 1.4844(14) 0.208(5) Uani 1 1 d . U
O9 O 1.058(2) -0.0493(7) 1.4986(13) 0.219(5) Uani 1 1 d . U
O10 O 0.871(2) 0.0237(9) 1.5183(11) 0.210(5) Uani 1 1 d . U
O1S O 0.6974(16) 0.3584(4) 1.0893(10) 0.138(4) Uani 1 1 d . U
C1S C 0.804(2) 0.3480(7) 1.1757(16) 0.117(4) Uani 1 1 d . U
C2S C 0.871(2) 0.2885(8) 1.1937(19) 0.155(6) Uani 1 1 d . U
H2SA H 0.8051 0.2627 1.1352 0.232 Uiso 1 1 calc R U
H2SB H 0.8744 0.2759 1.2782 0.232 Uiso 1 1 calc R U
H2SC H 0.9772 0.2885 1.1794 0.232 Uiso 1 1 calc R U
C3S C 0.884(3) 0.3969(10) 1.256(2) 0.187(8) Uani 1 1 d . U
H3SA H 0.9488 0.4183 1.2107 0.280 Uiso 1 1 calc R U
H3SB H 0.9496 0.3818 1.3321 0.280 Uiso 1 1 calc R U
H3SC H 0.8043 0.4220 1.2758 0.280 Uiso 1 1 calc R U

loop_
_atom_site_aniso_label
_atom_site_aniso_U_11
_atom_site_aniso_U_22
_atom_site_aniso_U_33
_atom_site_aniso_U_23
_atom_site_aniso_U_13
_atom_site_aniso_U_12
Fe1 0.0431(7) 0.0415(7) 0.0359(6) -0.0022(6) 0.0076(5) -0.0027(6)
Cl1 0.106(2) 0.118(3) 0.0584(17) -0.0428(17) 0.0065(17) -0.020(2)
O1 0.142(8) 0.056(5) 0.059(5) -0.009(4) -0.007(5) 0.004(5)
O2 0.127(9) 0.074(7) 0.146(9) 0.016(6) -0.011(7) -0.003(6)
N1 0.042(4) 0.042(5) 0.046(5) -0.003(4) 0.009(4) -0.008(4)
N2 0.042(4) 0.048(5) 0.042(4) 0.006(4) 0.011(4) -0.001(4)
N3 0.044(5) 0.043(5) 0.040(4) -0.004(4) 0.015(4) -0.006(4)
N4 0.053(5) 0.042(4) 0.045(4) 0.000(4) 0.011(4) -0.001(4)
N5 0.066(6) 0.046(5) 0.044(5) 0.001(4) 0.007(4) 0.002(4)
N7 0.043(4) 0.048(4) 0.044(4) -0.001(3) 0.009(4) 0.003(4)
N8 0.035(4) 0.044(4) 0.033(4) 0.003(3) 0.001(3) 0.005(4)
N9 0.044(4) 0.039(5) 0.042(4) 0.001(3) 0.006(3) 0.002(4)
C1 0.092(9) 0.049(7) 0.068(8) 0.002(6) 0.023(7) 0.002(6)
C2 0.096(9) 0.050(7) 0.094(10) -0.006(6) 0.026(8) 0.002(6)
C3 0.104(10) 0.064(8) 0.097(10) 0.012(8) 0.025(8) 0.028(7)
C4 0.094(9) 0.072(9) 0.091(9) 0.015(8) 0.014(8) 0.017(8)
C5 0.081(8) 0.055(7) 0.066(7) 0.008(6) 0.009(6) 0.002(6)
C6 0.052(6) 0.056(6) 0.053(6) 0.005(5) 0.019(5) -0.008(5)
C7 0.044(5) 0.051(6) 0.041(5) 0.004(5) 0.007(4) -0.005(5)
C8 0.044(5) 0.057(6) 0.039(5) 0.008(5) -0.003(4) 0.002(5)
C9 0.035(5) 0.059(6) 0.030(5) 0.001(5) 0.005(4) -0.010(5)
C10 0.045(5) 0.061(7) 0.037(5) -0.001(5) 0.002(4) -0.006(5)
C11 0.078(8) 0.074(8) 0.035(6) -0.008(5) -0.011(5) -0.004(6)
C12 0.106(10) 0.067(8) 0.057(7) -0.023(6) 0.005(7) -0.010(7)
C13 0.084(8) 0.054(7) 0.067(7) -0.024(6) 0.008(6) -0.001(6)
C14 0.050(6) 0.057(7) 0.042(6) -0.005(5) 0.007(5) -0.004(5)
C15 0.059(6) 0.045(6) 0.048(6) -0.010(5) 0.016(5) -0.011(5)
C16 0.078(7) 0.050(7) 0.062(7) -0.005(5) 0.016(6) 0.007(6)
C17 0.057(6) 0.054(7) 0.057(7) 0.003(5) 0.018(6) -0.004(5)
C18 0.046(6) 0.046(6) 0.064(7) 0.003(5) 0.007(6) 0.001(5)
C19 0.105(10) 0.053(8) 0.104(9) 0.013(7) 0.012(8) 0.015(7)
C20 0.138(13) 0.059(8) 0.104(11) 0.019(8) 0.015(10) 0.014(9)
C21 0.076(8) 0.079(10) 0.087(9) 0.035(7) 0.022(7) 0.015(7)
C22 0.074(8) 0.096(10) 0.071(8) 0.018(7) 0.001(6) 0.001(8)
C23 0.077(8) 0.049(7) 0.109(10) 0.010(7) 0.039(8) -0.001(6)
C24 0.061(6) 0.060(7) 0.049(6) -0.003(4) 0.017(5) 0.001(5)
C25 0.065(7) 0.091(8) 0.062(7) -0.004(6) 0.034(6) -0.009(7)
C26 0.046(6) 0.085(8) 0.085(8) 0.005(7) 0.028(6) -0.008(6)
C27 0.056(7) 0.065(7) 0.045(6) -0.001(5) -0.002(5) -0.014(5)
C28 0.031(5) 0.049(5) 0.043(5) -0.001(4) 0.005(4) -0.009(4)
C29 0.036(5) 0.050(5) 0.028(5) -0.006(4) -0.001(4) -0.007(4)
C30 0.058(6) 0.061(6) 0.059(7) -0.010(5) 0.011(6) -0.011(5)
C31 0.071(7) 0.066(7) 0.044(6) -0.014(5) 0.013(6) 0.002(6)
C32 0.066(7) 0.075(7) 0.041(5) -0.012(5) 0.021(5) -0.009(6)
C33 0.049(6) 0.048(5) 0.036(5) 0.004(4) 0.010(5) 0.001(5)
C34 0.051(5) 0.047(6) 0.044(5) 0.003(4) 0.007(4) 0.003(5)
C35 0.074(7) 0.072(7) 0.049(5) -0.006(5) 0.033(5) -0.009(7)
C36 0.074(8) 0.075(8) 0.089(9) 0.002(7) 0.048(7) -0.003(7)
C37 0.061(7) 0.074(7) 0.080(8) 0.003(6) 0.034(7) -0.021(6)
C38 0.066(7) 0.050(6) 0.054(6) -0.001(5) 0.009(6) -0.005(6)
Cl2 0.0717(17) 0.0739(19) 0.093(2) 0.0051(15) 0.0046(16) -0.0076(14)
O3 0.166(9) 0.163(9) 0.085(5) -0.002(4) 0.026(5) -0.030(7)
O4 0.096(4) 0.123(7) 0.220(10) 0.054(7) 0.011(6) 0.030(4)
O5 0.115(6) 0.160(8) 0.188(9) -0.056(7) 0.002(7) -0.057(6)
O6 0.153(8) 0.091(5) 0.131(7) 0.037(4) 0.055(6) 0.027(4)
Cl3 0.171(4) 0.112(3) 0.0533(17) -0.0038(17) -0.005(2) 0.016(3)
O7 0.214(10) 0.113(7) 0.054(3) -0.009(4) -0.010(4) 0.062(7)
O8 0.195(10) 0.211(9) 0.183(10) -0.027(11) -0.028(8) -0.040(8)
O9 0.306(14) 0.189(7) 0.123(8) 0.057(8) -0.031(8) 0.085(7)
O10 0.243(10) 0.305(15) 0.092(6) -0.007(9) 0.060(7) 0.054(9)
O1S 0.193(10) 0.074(5) 0.111(7) -0.013(5) -0.038(6) 0.015(6)
C1S 0.132(11) 0.108(7) 0.098(8) -0.009(7) -0.002(6) 0.012(7)
C2S 0.136(13) 0.122(9) 0.187(14) 0.033(10) -0.004(11) 0.024(9)
C3S 0.186(16) 0.191(12) 0.150(13) -0.090(12) -0.032(11) 0.021(12)

loop_
_atom_type_symbol
_atom_type_description
_atom_type_scat_dispersion_real
_atom_type_scat_dispersion_imag
_atom_type_scat_source
C C 0.0040 0.0020 'WGCromer Program in WinGX L.J. Farrugia, J.Appl.Cryst. 2012,45,849-854'
H H 0.0000 0.0000 'WGCromer Program in WinGX L.J. Farrugia, J.Appl.Cryst. 2012,45,849-854'
N N 0.0076 0.0040 'WGCromer Program in WinGX L.J. Farrugia, J.Appl.Cryst. 2012,45,849-854'
O O 0.0133 0.0073 'WGCromer Program in WinGX L.J. Farrugia, J.Appl.Cryst. 2012,45,849-854'
Cl Cl 0.1704 0.1889 'WGCromer Program in WinGX L.J. Farrugia, J.Appl.Cryst. 2012,45,849-854'
Fe Fe 0.3584 0.9913 'WGCromer Program in WinGX L.J. Farrugia, J.Appl.Cryst. 2012,45,849-854'

loop_
_geom_angle_atom_site_label_1
_geom_angle_atom_site_label_2
_geom_angle_atom_site_label_3
_geom_angle
N8 Fe1 N3 177.1(3)
N8 Fe1 N9 80.6(3)
N3 Fe1 N9 99.5(3)
N8 Fe1 N2 98.0(3)
N3 Fe1 N2 79.1(3)
N9 Fe1 N2 94.2(3)
N8 Fe1 N7 80.6(3)
N3 Fe1 N7 99.4(3)
N9 Fe1 N7 161.1(3)
N2 Fe1 N7 90.4(3)
N8 Fe1 N4 104.3(3)
N3 Fe1 N4 78.6(3)
N9 Fe1 N4 90.0(3)
N2 Fe1 N4 157.7(3)
N7 Fe1 N4 92.6(3)
C7 N1 N2 111.7(7)
C9 N2 N1 105.4(7)
C9 N2 Fe1 116.0(6)
N1 N2 Fe1 138.6(6)
C14 N3 C10 120.0(7)
C14 N3 Fe1 120.2(6)
C10 N3 Fe1 119.8(6)
C15 N4 N5 105.1(7)
C15 N4 Fe1 115.5(6)
N5 N4 Fe1 139.3(6)
N4 N5 C17 112.6(8)
C24 N7 C28 117.6(8)
C24 N7 Fe1 127.3(7)
C28 N7 Fe1 114.9(5)
C33 N8 C29 121.3(7)
C33 N8 Fe1 119.7(6)
C29 N8 Fe1 119.0(5)
C38 N9 C34 117.9(8)
C38 N9 Fe1 127.3(6)
C34 N9 Fe1 114.7(6)
O1 C1 C6 119.0(9)
O1 C1 C2 120.7(10)
C6 C1 C2 120.3(11)
C3 C2 C1 118.7(12)
C4 C3 C2 121.2(12)
C3 C4 C5 119.5(13)
C4 C5 C6 122.6(11)
C5 C6 C1 117.7(10)
C5 C6 C7 120.1(9)
C1 C6 C7 122.2(9)
N1 C7 C8 106.9(8)
N1 C7 C6 123.4(8)
C8 C7 C6 129.7(8)
C7 C8 C9 105.9(8)
N2 C9 C8 110.1(8)
N2 C9 C10 114.8(8)
C8 C9 C10 135.1(8)
N3 C10 C11 121.2(9)
N3 C10 C9 110.2(7)
C11 C10 C9 128.5(9)
C10 C11 C12 118.2(10)
C11 C12 C13 120.4(10)
C14 C13 C12 118.8(10)
N3 C14 C13 121.1(9)
N3 C14 C15 110.2(8)
C13 C14 C15 128.6(9)
N4 C15 C16 109.9(8)
N4 C15 C14 115.5(8)
C16 C15 C14 134.6(9)
C17 C16 C15 107.6(9)
N5 C17 C16 104.9(8)
N5 C17 C18 124.2(9)
C16 C17 C18 130.9(9)
C23 C18 C19 116.6(10)
C23 C18 C17 124.3(9)
C19 C18 C17 119.1(10)
C18 C19 C20 118.6(13)
C21 C20 C19 122.5(13)
C20 C21 C22 120.6(12)
C23 C22 C21 117.0(12)
C18 C23 C22 124.7(11)
C18 C23 O2 117.7(11)
C22 C23 O2 117.6(13)
N7 C24 C25 123.3(10)
C24 C25 C26 118.1(9)
C27 C26 C25 119.0(10)
C28 C27 C26 120.2(9)
N7 C28 C27 121.7(8)
N7 C28 C29 113.3(7)
C27 C28 C29 125.0(8)
N8 C29 C30 120.1(8)
N8 C29 C28 112.1(7)
C30 C29 C28 127.8(8)
C31 C30 C29 117.5(9)
C32 C31 C30 121.7(9)
C32 C31 Cl1 120.3(8)
C30 C31 Cl1 117.9(8)
C31 C32 C33 119.3(9)
N8 C33 C32 120.1(8)
N8 C33 C34 111.6(7)
C32 C33 C34 128.3(8)
N9 C34 C35 122.1(8)
N9 C34 C33 113.4(7)
C35 C34 C33 124.5(8)
C36 C35 C34 119.2(9)
C37 C36 C35 119.6(10)
C36 C37 C38 119.5(10)
N9 C38 C37 121.6(9)
O3 Cl2 O5 110.9(8)
O3 Cl2 O4 111.3(8)
O5 Cl2 O4 109.2(8)
O3 Cl2 O6 107.6(7)
O5 Cl2 O6 112.0(8)
O4 Cl2 O6 105.7(7)
O10 Cl3 O9 122.7(11)
O10 Cl3 O7 114.2(8)
O9 Cl3 O7 113.4(8)
O10 Cl3 O8 96.2(11)
O9 Cl3 O8 99.8(12)
O7 Cl3 O8 105.7(10)
O1S C1S C2S 120.1(15)
O1S C1S C3S 118.8(16)
C2S C1S C3S 120.6(16)

loop_
_geom_bond_atom_site_label_1
_geom_bond_atom_site_label_2
_geom_bond_distance
Fe1 N8 1.879(7)
Fe1 N3 1.921(7)
Fe1 N9 1.977(7)
Fe1 N2 1.978(7)
Fe1 N7 1.979(7)
Fe1 N4 1.987(7)
Cl1 C31 1.723(10)
O1 C1 1.348(13)
O2 C23 1.386(15)
N1 C7 1.351(11)
N1 N2 1.355(10)
N2 C9 1.345(11)
N3 C14 1.362(12)
N3 C10 1.365(11)
N4 C15 1.345(11)
N4 N5 1.364(11)
N5 C17 1.365(12)
N7 C24 1.348(11)
N7 C28 1.354(11)
N8 C33 1.347(10)
N8 C29 1.357(10)
N9 C38 1.344(11)
N9 C34 1.359(10)
C1 C6 1.379(14)
C1 C2 1.408(15)
C2 C3 1.374(17)
C3 C4 1.352(17)
C4 C5 1.356(15)
C5 C6 1.377(14)
C6 C7 1.474(13)
C7 C8 1.369(13)
C8 C9 1.401(13)
C9 C10 1.447(14)
C10 C11 1.383(12)
C11 C12 1.384(16)
C12 C13 1.405(16)
C13 C14 1.366(13)
C14 C15 1.426(13)
C15 C16 1.396(13)
C16 C17 1.379(14)
C17 C18 1.449(14)
C18 C23 1.373(16)
C18 C19 1.397(15)
C19 C20 1.410(18)
C20 C21 1.325(18)
C21 C22 1.385(18)
C22 C23 1.380(16)
C24 C25 1.371(14)
C25 C26 1.381(15)
C26 C27 1.375(14)
C27 C28 1.358(13)
C28 C29 1.451(11)
C29 C30 1.399(12)
C30 C31 1.390(14)
C31 C32 1.350(14)
C32 C33 1.387(13)
C33 C34 1.460(12)
C34 C35 1.379(13)
C35 C36 1.364(15)
C36 C37 1.360(16)
C37 C38 1.393(14)
Cl2 O3 1.371(11)
Cl2 O5 1.379(10)
Cl2 O4 1.380(11)
Cl2 O6 1.423(9)
Cl3 O10 1.331(14)
Cl3 O9 1.370(14)
Cl3 O7 1.380(9)
Cl3 O8 1.393(17)
O1S C1S 1.183(17)
C1S C2S 1.48(2)
C1S C3S 1.49(2)
